data_4316572
loop_
_publ_author_name
'Qi Yue'
'Li Yan'
'Jian-Yong Zhang'
'En-Qing Gao'

_publ_contact_author_address
;
Department of Chemistry,
East China Normal University,
Shanghai 200062, China.
;
_publ_contact_author_email eqgao@chem.ecnu.edu.cn
_publ_contact_author_fax 86-21-62233404
_publ_contact_author_name 'En-Qing Gao'
_publ_contact_author_phone 86-21-62233404
_publ_section_title
;
 Novel Functionalized Metal-Organic Framework Based on Unique Hexagonal
 Prismatic Clusters
;
_journal_name_full 'Inorganic Chemistry'
_journal_page_first 8647
_journal_page_last 8649
_journal_paper_doi 10.1021/ic100558x
_journal_volume 49
_journal_year 2010
_chemical_formula_sum 'C52 H73 N4 O26.5 Zn5'
_chemical_formula_weight 1504.99
_chemical_name_systematic
; 
 ? 
;
_space_group_IT_number 193
_symmetry_cell_setting hexagonal
_symmetry_space_group_name_Hall '-P 6c 2'
_symmetry_space_group_name_H-M 'P 63/m c m'
_atom_sites_solution_hydrogens geom
_atom_sites_solution_primary direct
_atom_sites_solution_secondary difmap
_audit_creation_method SHELXL-97
_cell_angle_alpha 90.00
_cell_angle_beta 90.00
_cell_angle_gamma 120.00
_cell_formula_units_Z 12
_cell_length_a 26.055(4)
_cell_length_b 26.055(4)
_cell_length_c 35.842(7)
_cell_measurement_reflns_used 24031
_cell_measurement_temperature 293(2)
_cell_measurement_theta_max 27.3756
_cell_measurement_theta_min 3.1273
_cell_volume 21072(6)
_computing_structure_refinement 'SHELXL-97 (Sheldrick, 1997)'
_computing_structure_solution 'SHELXS-97 (Sheldrick, 1990)'
_diffrn_ambient_temperature 293(2)
_diffrn_detector_area_resol_mean 28.5714
_diffrn_measured_fraction_theta_full 0.998
_diffrn_measured_fraction_theta_max 0.998
_diffrn_measurement_device_type 'Saturn70 CCD'
_diffrn_measurement_method CCD_Profile_fitting
_diffrn_radiation_monochromator graphite
_diffrn_radiation_source 'fine-focus sealed tube'
_diffrn_radiation_type MoK\a
_diffrn_radiation_wavelength 0.71073
_diffrn_reflns_av_R_equivalents 0.0852
_diffrn_reflns_av_sigmaI/netI 0.0543
_diffrn_reflns_limit_h_max 32
_diffrn_reflns_limit_h_min -32
_diffrn_reflns_limit_k_max 32
_diffrn_reflns_limit_k_min -30
_diffrn_reflns_limit_l_max 44
_diffrn_reflns_limit_l_min -39
_diffrn_reflns_number 133183
_diffrn_reflns_theta_full 26.00
_diffrn_reflns_theta_max 26.00
_diffrn_reflns_theta_min 2.13
_exptl_absorpt_coefficient_mu 1.759
_exptl_absorpt_correction_T_max 0.8438
_exptl_absorpt_correction_T_min 0.7426
_exptl_absorpt_correction_type multi-scan
_exptl_crystal_colour orange
_exptl_crystal_density_diffrn 1.423
_exptl_crystal_density_method 'not measured'
_exptl_crystal_description prism
_exptl_crystal_F_000 9300
_exptl_crystal_size_max 0.18
_exptl_crystal_size_mid 0.16
_exptl_crystal_size_min 0.10
_refine_diff_density_max 1.188
_refine_diff_density_min -0.801
_refine_diff_density_rms 0.112
_refine_ls_extinction_coef 0.00077(13)
_refine_ls_extinction_expression Fc^*^=kFc[1+0.001xFc^2^\l^3^/sin(2\q)]^-1/4^
_refine_ls_extinction_method SHELXL
_refine_ls_goodness_of_fit_ref 1.182
_refine_ls_hydrogen_treatment mixed
_refine_ls_matrix_type full
_refine_ls_number_parameters 320
_refine_ls_number_reflns 7301
_refine_ls_number_restraints 7
_refine_ls_restrained_S_all 1.187
_refine_ls_R_factor_all 0.0969
_refine_ls_R_factor_gt 0.0810
_refine_ls_shift/su_max 0.003
_refine_ls_shift/su_mean 0.000
_refine_ls_structure_factor_coef Fsqd
_refine_ls_weighting_details 'calc w=1/[\s^2^(Fo^2^)+(0.1446P)^2^+10.5419P] where P=(Fo^2^+2Fc^2^)/3'
_refine_ls_weighting_scheme calc
_refine_ls_wR_factor_gt 0.2299
_refine_ls_wR_factor_ref 0.2465
_reflns_number_gt 6323
_reflns_number_total 7301
_reflns_threshold_expression >2sigma(I)
_cod_data_source_file ic100558x_si_002.cif
_cod_data_source_block 1
_cod_depositor_comments
;
The following automatic conversions were performed:

'_symmetry_cell_setting' value 'Hexagonal' changed to 'hexagonal'
according to the built-in table from CIF Core dictionary named
'cif_core.dic' version 2.4.1 from
2010-06-29.

'_exptl_absorpt_correction_type' value 'Multi-scan'
changed to 'multi-scan' according to the built-in table from CIF Core
dictionary named 'cif_core.dic' version 2.4.1 from 2010-06-29.

Automatic conversion script
Id: cif_fix_values 1646 2011-03-28 12:23:43Z adriana 
;
_cod_original_formula_sum 'C52 H73 N4 O26.50 Zn5'
_cod_database_code 4316572

loop_
_symmetry_equiv_pos_as_xyz
'x, y, z'
'-y, x-y, z'
'-x+y, -x, z'
'-x, -y, z+1/2'
'y, -x+y, z+1/2'
'x-y, x, z+1/2'
'y, x, -z+1/2'
'x-y, -y, -z+1/2'
'-x, -x+y, -z+1/2'
'-y, -x, -z'
'-x+y, y, -z'
'x, x-y, -z'
'-x, -y, -z'
'y, -x+y, -z'
'x-y, x, -z'
'x, y, -z-1/2'
'-y, x-y, -z-1/2'
'-x+y, -x, -z-1/2'
'-y, -x, z-1/2'
'-x+y, y, z-1/2'
'x, x-y, z-1/2'
'y, x, z'
'x-y, -y, z'
'-x, -x+y, z'

loop_
_atom_site_label
_atom_site_type_symbol
_atom_site_fract_x
_atom_site_fract_y
_atom_site_fract_z
_atom_site_U_iso_or_equiv
_atom_site_adp_type
_atom_site_occupancy
_atom_site_symmetry_multiplicity
_atom_site_calc_flag
_atom_site_refinement_flags
_atom_site_disorder_assembly
_atom_site_disorder_group
Zn3 Zn 0.0000 0.33990(3) 0.06270(3) 0.0585(3) Uani 1 2 d S . .
Zn2 Zn 0.13915(2) 0.45430(2) 0.055118(17) 0.0521(2) Uani 1 1 d . . .
Zn1 Zn 0.25515(3) 0.58825(3) 0.035144(17) 0.0686(3) Uani 1 1 d . . .
C1 C 0.1158(3) 0.3343(3) 0.05135(19) 0.0666(15) Uani 1 1 d . . .
C2 C 0.1376(3) 0.2910(3) 0.04855(19) 0.0692(15) Uani 1 1 d . . .
C3 C 0.1980(3) 0.3106(3) 0.04477(19) 0.0682(15) Uani 1 1 d . . .
H3A H 0.2254 0.3508 0.0430 0.082 Uiso 1 1 calc R . .
C4 C 0.0966(3) 0.2304(3) 0.0516(3) 0.094(2) Uani 1 1 d . . .
H4A H 0.0565 0.2179 0.0544 0.113 Uiso 1 1 calc R . .
C5 C 0.2163(3) 0.2688(2) 0.0438(2) 0.0719(16) Uani 1 1 d . . .
C6 C 0.1153(3) 0.1880(3) 0.0503(3) 0.103(3) Uani 1 1 d . . .
H6A H 0.0882 0.1476 0.0516 0.124 Uiso 1 1 calc R . .
C7 C 0.1753(2) 0.2089(3) 0.0470(2) 0.0802(19) Uani 1 1 d . . .
C8 C 0.2777(3) 0.2777(3) 0.0417(3) 0.077(2) Uani 1 2 d S . .
O1 O 0.0611(2) 0.3141(2) 0.05312(17) 0.0945(17) Uani 1 1 d . . .
O2 O 0.15494(19) 0.38861(18) 0.05141(14) 0.0789(12) Uani 1 1 d . . .
O3 O 0.3234(2) 0.3234(2) 0.0382(3) 0.120(4) Uani 1 2 d S . .
C9 C 0.2034(6) 0.5441(7) 0.1143(5) 0.068(4) Uani 0.579(5) 1 d P . 1
C10 C 0.2080(5) 0.5600(4) 0.1541(2) 0.063(2) Uani 0.579(5) 1 d PD . 1
C11 C 0.181(2) 0.5106(12) 0.1774(5) 0.091(6) Uani 0.579(5) 1 d PD . 1
H11A H 0.1613 0.4715 0.1692 0.109 Uiso 0.579(5) 1 calc PR . 1
C12 C 0.1877(8) 0.5280(7) 0.2152(4) 0.091(6) Uani 0.579(5) 1 d PD . 1
C13 C 0.2148(5) 0.5851(5) 0.2291(3) 0.075(3) Uani 0.579(5) 1 d P . 1
C14 C 0.2404(5) 0.6335(6) 0.2026(3) 0.085(3) Uani 0.579(5) 1 d P . 1
H14A H 0.2585 0.6727 0.2104 0.102 Uiso 0.579(5) 1 calc PR . 1
C15 C 0.2368(5) 0.6185(5) 0.1646(3) 0.090(3) Uani 0.579(5) 1 d P . 1
H15A H 0.2538 0.6482 0.1467 0.108 Uiso 0.579(5) 1 calc PR . 1
O4 O 0.2315(4) 0.5849(3) 0.0906(2) 0.075(2) Uani 0.579(5) 1 d P . 1
O6 O 0.1393(11) 0.4310(11) 0.2500 0.160(13) Uani 0.579(5) 2 d SP . 1
C9' C 0.2189(10) 0.5318(10) 0.1110(5) 0.064(5) Uani 0.421(5) 1 d P . 2
C10' C 0.2342(7) 0.5364(6) 0.1537(4) 0.069(4) Uani 0.421(5) 1 d P . 2
C11' C 0.190(3) 0.5116(18) 0.1825(8) 0.091(6) Uani 0.421(5) 1 d PD . 2
H11B H 0.1510 0.4937 0.1751 0.109 Uiso 0.421(5) 1 calc PR . 2
C12' C 0.2014(9) 0.5117(10) 0.2207(7) 0.091(6) Uani 0.421(5) 1 d PD . 2
C13' C 0.2621(6) 0.5468(6) 0.2295(4) 0.073(4) Uani 0.421(5) 1 d PD . 2
C14' C 0.3057(8) 0.5769(7) 0.2030(4) 0.085(3) Uani 0.421(5) 1 d P . 2
H14B H 0.3448 0.6013 0.2105 0.102 Uiso 0.421(5) 1 calc PR . 2
C15' C 0.2915(8) 0.5707(7) 0.1647(4) 0.090(3) Uani 0.421(5) 1 d P . 2
H15B H 0.3212 0.5901 0.1470 0.108 Uiso 0.421(5) 1 calc PR . 2
O4' O 0.2560(4) 0.5656(5) 0.0912(3) 0.063(3) Uani 0.421(5) 1 d P . 2
O6' O 0.1089(16) 0.4515(17) 0.2500 0.160(13) Uani 0.421(5) 2 d SP . 2
O5 O 0.1687(2) 0.4892(2) 0.10409(12) 0.0901(14) Uani 1 1 d . . .
C16 C 0.1636(6) 0.4874(6) 0.2500 0.117(5) Uani 1 2 d S . .
C17 C 0.1734(4) 0.5052(3) -0.01766(18) 0.131(3) Uani 1 1 d D . .
H17A H 0.1708 0.4672 -0.0223 0.158 Uiso 1 1 calc R . .
H17B H 0.1341 0.4993 -0.0221 0.158 Uiso 1 1 calc R . .
C18 C 0.2085(4) 0.5420(4) -0.04495(19) 0.131(3) Uani 1 1 d D . .
H18A H 0.1854 0.5543 -0.0598 0.158 Uiso 1 1 calc R . .
H18B H 0.2208 0.5203 -0.0611 0.158 Uiso 1 1 calc R . .
C19 C 0.0307(3) 0.4570(4) 0.0405(4) 0.159(6) Uani 1 1 d . . .
H19A H 0.0443 0.4730 0.0157 0.191 Uiso 1 1 calc R . .
H19B H 0.0443 0.4902 0.0575 0.191 Uiso 1 1 calc R . .
O7 O 0.18386(16) 0.51582(14) 0.01968(10) 0.0586(9) Uani 1 1 d . . .
O8 O 0.26127(16) 0.59490(16) -0.03112(10) 0.0649(11) Uani 1 1 d . . .
O9 O 0.05678(18) 0.42424(18) 0.05048(16) 0.0910(16) Uani 1 1 d . . .
O10 O 0.0000 0.3348(5) 0.1228(4) 0.153(4) Uani 1 2 d SD . .
H10A H 0.0313(7) 0.336(5) 0.136(3) 0.229 Uiso 1 1 d D . .

loop_
_atom_site_aniso_label
_atom_site_aniso_U_11
_atom_site_aniso_U_22
_atom_site_aniso_U_33
_atom_site_aniso_U_23
_atom_site_aniso_U_13
_atom_site_aniso_U_12
Zn3 0.0385(4) 0.0393(3) 0.0974(7) 0.0040(3) 0.000 0.0192(2)
Zn2 0.0414(3) 0.0409(3) 0.0668(4) 0.0041(2) 0.0019(2) 0.0152(2)
Zn1 0.0596(4) 0.0542(4) 0.0479(4) 0.0006(2) 0.0036(3) -0.0046(3)
C1 0.059(3) 0.057(3) 0.091(4) 0.002(3) 0.003(3) 0.035(3)
C2 0.053(3) 0.057(3) 0.109(5) 0.004(3) 0.003(3) 0.036(3)
C3 0.055(3) 0.050(3) 0.103(4) -0.001(3) 0.001(3) 0.028(3)
C4 0.053(3) 0.049(3) 0.184(8) -0.004(4) -0.001(4) 0.030(3)
C5 0.056(3) 0.046(3) 0.118(5) 0.002(3) 0.000(3) 0.029(3)
C6 0.057(4) 0.057(4) 0.202(9) 0.002(4) 0.004(4) 0.033(3)
C7 0.047(3) 0.052(3) 0.142(6) 0.005(3) -0.003(3) 0.025(3)
C8 0.053(3) 0.053(3) 0.133(8) 0.008(4) 0.008(4) 0.033(4)
O1 0.051(2) 0.055(2) 0.185(5) 0.003(3) 0.012(3) 0.032(2)
O2 0.062(2) 0.056(2) 0.126(4) 0.002(2) 0.000(2) 0.035(2)
O3 0.052(3) 0.052(3) 0.250(12) 0.010(4) 0.010(4) 0.020(3)
C9 0.052(7) 0.073(9) 0.065(8) -0.007(6) 0.017(5) 0.019(6)
C10 0.067(6) 0.053(5) 0.045(4) -0.001(4) 0.003(4) 0.011(5)
C11 0.084(16) 0.089(5) 0.051(6) 0.000(4) -0.005(7) 0.007(6)
C12 0.109(9) 0.065(9) 0.040(6) 0.019(5) -0.021(5) -0.001(6)
C13 0.081(7) 0.063(6) 0.057(5) 0.004(5) 0.008(5) 0.017(5)
C14 0.076(6) 0.082(6) 0.059(5) -0.004(4) 0.004(4) 0.012(5)
C15 0.092(6) 0.072(5) 0.070(5) 0.014(4) 0.009(5) 0.014(5)
O4 0.093(6) 0.053(4) 0.054(4) 0.004(3) 0.015(4) 0.018(4)
O6 0.15(2) 0.120(18) 0.079(6) 0.000 0.000 -0.028(12)
C9' 0.076(13) 0.090(13) 0.030(6) -0.024(7) -0.001(7) 0.045(11)
C10' 0.083(10) 0.062(8) 0.051(7) -0.001(6) -0.004(6) 0.027(8)
C11' 0.084(16) 0.089(5) 0.051(6) 0.000(4) -0.005(7) 0.007(6)
C12' 0.109(9) 0.065(9) 0.040(6) 0.019(5) -0.021(5) -0.001(6)
C13' 0.071(9) 0.062(8) 0.060(7) -0.005(6) 0.003(6) 0.014(7)
C14' 0.076(6) 0.082(6) 0.059(5) -0.004(4) 0.004(4) 0.012(5)
C15' 0.092(6) 0.072(5) 0.070(5) 0.014(4) 0.009(5) 0.014(5)
O4' 0.048(5) 0.073(6) 0.050(5) 0.019(5) 0.009(4) 0.017(5)
O6' 0.15(2) 0.120(18) 0.079(6) 0.000 0.000 -0.028(12)
O5 0.100(3) 0.069(3) 0.059(2) 0.004(2) 0.006(2) 0.010(3)
C16 0.119(9) 0.095(8) 0.066(6) 0.000 0.000 0.001(7)
C17 0.110(4) 0.103(4) 0.055(2) -0.006(2) -0.012(3) -0.041(3)
C18 0.110(4) 0.103(4) 0.055(2) -0.006(2) -0.012(3) -0.041(3)
C19 0.056(4) 0.077(5) 0.343(16) 0.083(8) -0.001(6) 0.032(4)
O7 0.0567(19) 0.0432(17) 0.0568(19) 0.0018(15) 0.0001(16) 0.0106(15)
O8 0.056(2) 0.056(2) 0.050(2) -0.0055(15) -0.0031(15) 0.0039(17)
O9 0.046(2) 0.053(2) 0.173(5) 0.028(3) -0.003(2) 0.0238(18)
O10 0.100(7) 0.166(9) 0.170(11) 0.019(7) 0.000 0.050(3)

loop_
_atom_type_symbol
_atom_type_description
_atom_type_scat_dispersion_real
_atom_type_scat_dispersion_imag
_atom_type_scat_source
C C 0.0033 0.0016 'International Tables Vol C Tables 4.2.6.8 and 6.1.1.4'
H H 0.0000 0.0000 'International Tables Vol C Tables 4.2.6.8 and 6.1.1.4'
O O 0.0106 0.0060 'International Tables Vol C Tables 4.2.6.8 and 6.1.1.4'
Zn Zn 0.2839 1.4301 'International Tables Vol C Tables 4.2.6.8 and 6.1.1.4'
N N 0.0061 0.0033 'International Tables Vol C Tables 4.2.6.8 and 6.1.1.4'

loop_
_geom_angle_atom_site_label_1
_geom_angle_atom_site_label_2
_geom_angle_atom_site_label_3
_geom_angle
_geom_angle_site_symmetry_1
_geom_angle_site_symmetry_3
_geom_angle_publ_flag
O9 Zn3 O9 80.2(2) . 24 ?
O9 Zn3 O1 157.5(3) . 24 ?
O9 Zn3 O1 93.13(19) 24 24 ?
O9 Zn3 O1 93.13(19) . . ?
O9 Zn3 O1 157.5(3) 24 . ?
O1 Zn3 O1 84.9(3) 24 . ?
O9 Zn3 O10 105.4(3) . . ?
O9 Zn3 O10 105.4(3) 24 . ?
O1 Zn3 O10 97.1(3) 24 . ?
O1 Zn3 O10 97.1(3) . . ?
O9 Zn2 O7 112.21(18) . . ?
O9 Zn2 O5 112.0(2) . . ?
O7 Zn2 O5 105.88(16) . . ?
O9 Zn2 O2 108.91(19) . . ?
O7 Zn2 O2 112.42(18) . . ?
O5 Zn2 O2 105.2(2) . . ?
O7 Zn1 O8 121.69(16) . 12_565 ?
O7 Zn1 O8 120.55(16) . 11 ?
O8 Zn1 O8 111.13(19) 12_565 11 ?
O7 Zn1 O4 96.5(2) . . ?
O8 Zn1 O4 89.0(3) 12_565 . ?
O8 Zn1 O4 110.4(3) 11 . ?
O7 Zn1 O4' 98.0(3) . . ?
O8 Zn1 O4' 110.8(4) 12_565 . ?
O8 Zn1 O4' 86.5(3) 11 . ?
O4 Zn1 O4' 27.5(3) . . ?
O7 Zn1 O8 77.52(14) . . ?
O8 Zn1 O8 83.32(15) 12_565 . ?
O8 Zn1 O8 83.78(15) 11 . ?
O4 Zn1 O8 165.6(3) . . ?
O4' Zn1 O8 165.1(4) . . ?
O1 C1 O2 125.6(5) . . ?
O1 C1 C2 117.8(5) . . ?
O2 C1 C2 116.5(5) . . ?
C3 C2 C4 120.3(5) . . ?
C3 C2 C1 120.8(5) . . ?
C4 C2 C1 118.8(5) . . ?
C5 C3 C2 118.8(5) . . ?
C2 C4 C6 120.8(6) . . ?
C7 C5 C3 120.4(5) . . ?
C7 C5 C8 109.8(5) . . ?
C3 C5 C8 129.7(6) . . ?
C7 C6 C4 117.4(6) . . ?
C6 C7 C5 122.2(6) . . ?
C6 C7 C7 129.8(4) . 22 ?
C5 C7 C7 108.0(3) . 22 ?
O3 C8 C5 127.8(3) . . ?
O3 C8 C5 127.8(3) . 22 ?
C5 C8 C5 104.5(7) . 22 ?
C1 O1 Zn3 141.5(4) . . ?
C1 O2 Zn2 125.1(4) . . ?
O4 C9 O5 121.7(13) . . ?
O4 C9 C10 118.7(12) . . ?
O5 C9 C10 119.5(12) . . ?
C15 C10 C11 127.1(14) . . ?
C15 C10 C9 120.0(10) . . ?
C11 C10 C9 112.9(14) . . ?
C10 C11 C12 110.8(19) . . ?
C13 C12 C11 127.2(14) . . ?
C13 C12 C16 105.0(12) . . ?
C11 C12 C16 127.7(14) . . ?
C12 C13 C14 117.8(10) . . ?
C12 C13 C13 111.1(7) . 16_556 ?
C14 C13 C13 131.0(6) . 16_556 ?
C15 C14 C13 117.2(11) . . ?
C10 C15 C14 119.8(10) . . ?
C9 O4 Zn1 135.4(9) . . ?
O4' C9' O5 130.8(16) . . ?
O4' C9' C10' 116.9(17) . . ?
O5 C9' C10' 112.1(17) . . ?
C15' C10' C11' 117(2) . . ?
C15' C10' C9' 119.1(15) . . ?
C11' C10' C9' 124(3) . . ?
C12' C11' C10' 126(6) . . ?
C16 C12' C11' 131(3) . . ?
C16 C12' C13' 116.6(16) . . ?
C11' C12' C13' 112(4) . . ?
C14' C13' C12' 123.5(16) . . ?
C14' C13' C13' 133.3(9) . 16_556 ?
C12' C13' C13' 102.8(12) . 16_556 ?
C13' C14' C15' 120.6(15) . . ?
C10' C15' C14' 119.7(15) . . ?
C9' O4' Zn1 132.4(11) . . ?
C9' O5 C9 28.9(8) . . ?
C9' O5 Zn2 126.1(9) . . ?
C9 O5 Zn2 131.1(8) . . ?
O6' C16 O6 54(2) . . ?
O6' C16 C12' 129.5(9) . 16_556 ?
O6 C16 C12' 111.3(16) . 16_556 ?
O6' C16 C12' 129.5(9) . . ?
O6 C16 C12' 111.3(16) . . ?
C12' C16 C12' 100.9(18) 16_556 . ?
O6' C16 C12 115.5(13) . 16_556 ?
O6 C16 C12 125.7(9) . 16_556 ?
C12' C16 C12 27.0(15) 16_556 16_556 ?
C12' C16 C12 110.5(11) . 16_556 ?
O6' C16 C12 115.5(13) . . ?
O6 C16 C12 125.7(9) . . ?
C12' C16 C12 110.5(11) 16_556 . ?
C12' C16 C12 27.0(15) . . ?
C12 C16 C12 107.1(15) 16_556 . ?
C18 C17 O7 124.6(6) . . ?
C17 C18 O8 114.0(6) . . ?
O9 C19 C19 115.3(4) . 24 ?
C17 O7 Zn2 120.2(4) . . ?
C17 O7 Zn1 118.1(3) . . ?
Zn2 O7 Zn1 120.46(19) . . ?
C18 O8 Zn1 112.8(5) . 12_565 ?
C18 O8 Zn1 112.3(5) . 11 ?
Zn1 O8 Zn1 127.79(19) 12_565 11 ?
C18 O8 Zn1 105.8(3) . . ?
Zn1 O8 Zn1 96.21(15) 12_565 . ?
Zn1 O8 Zn1 95.67(16) 11 . ?
C19 O9 Zn2 125.2(4) . . ?
C19 O9 Zn3 114.6(4) . . ?
Zn2 O9 Zn3 120.1(2) . . ?

loop_
_geom_bond_atom_site_label_1
_geom_bond_atom_site_label_2
_geom_bond_distance
_geom_bond_site_symmetry_2
_geom_bond_publ_flag
Zn3 O9 1.990(4) . ?
Zn3 O9 1.990(4) 24 ?
Zn3 O1 2.043(4) 24 ?
Zn3 O1 2.043(4) . ?
Zn3 O10 2.159(14) . ?
Zn2 O9 1.889(4) . ?
Zn2 O7 1.916(3) . ?
Zn2 O5 1.949(4) . ?
Zn2 O2 1.954(4) . ?
Zn1 O7 1.953(3) . ?
Zn1 O8 1.966(4) 12_565 ?
Zn1 O8 1.969(4) 11 ?
Zn1 O4 2.072(7) . ?
Zn1 O4' 2.097(9) . ?
Zn1 O8 2.381(4) . ?
C1 O1 1.250(7) . ?
C1 O2 1.264(7) . ?
C1 C2 1.498(7) . ?
C2 C3 1.397(8) . ?
C2 C4 1.399(9) . ?
C3 C5 1.390(8) . ?
C4 C6 1.415(9) . ?
C5 C7 1.388(8) . ?
C5 C8 1.499(8) . ?
C6 C7 1.379(9) . ?
C7 C7 1.514(11) 22 ?
C8 O3 1.198(11) . ?
C8 C5 1.499(8) 22 ?
C9 O4 1.267(17) . ?
C9 O5 1.306(17) . ?
C9 C10 1.474(19) . ?
C10 C15 1.374(15) . ?
C10 C11 1.39(2) . ?
C11 C12 1.410(18) . ?
C12 C13 1.38(2) . ?
C12 C16 1.551(14) . ?
C13 C14 1.446(15) . ?
C13 C13 1.50(2) 16_556 ?
C14 C15 1.405(16) . ?
O6 C16 1.28(3) . ?
C9' O4' 1.17(2) . ?
C9' O5 1.25(2) . ?
C9' C10' 1.57(2) . ?
C10' C15' 1.36(2) . ?
C10' C11' 1.43(6) . ?
C11' C12' 1.400(19) . ?
C12' C16 1.36(3) . ?
C12' C13' 1.409(17) . ?
C13' C14' 1.39(2) . ?
C13' C13' 1.47(3) 16_556 ?
C14' C15' 1.41(2) . ?
O6' C16 1.25(4) . ?
C16 C12' 1.36(3) 16_556 ?
C16 C12 1.551(14) 16_556 ?
C17 C18 1.355(9) . ?
C17 O7 1.366(7) . ?
C18 O8 1.463(7) . ?
C19 O9 1.378(8) . ?
C19 C19 1.386(14) 24 ?
O8 Zn1 1.966(4) 12_565 ?
O8 Zn1 1.969(4) 11 ?
